data_4513677
loop_
_publ_author_name
'Radcliffe, James E.'
'Batsanov, Andrei S.'
'Smith, David M.'
'Scott, John A.'
'Dyer, Philip W.'
'Hanton, Martin J.'

_publ_section_title
;
 Phosphanyl Methanimine (PCN) Ligands for the Selective
 Trimerization/Tetramerization of Ethylene with Chromium
;
_journal_issue 12
_journal_name_full 'ACS Catalysis'
_journal_page_first 7095
_journal_paper_doi 10.1021/acscatal.5b02106
_journal_volume 5
_journal_year 2015
_chemical_absolute_configuration ad
_chemical_formula_moiety 'C25 H28 Cr N O4 P'
_chemical_formula_sum 'C25 H28 Cr N O4 P'
_chemical_formula_weight 489.45
_space_group_crystal_system orthorhombic
_space_group_IT_number 19
_space_group_name_Hall 'P 2ac 2ab'
_space_group_name_H-M_alt 'P 21 21 21'
_symmetry_space_group_name_Hall 'P 2ac 2ab'
_symmetry_space_group_name_H-M 'P 21 21 21'
_atom_sites_solution_hydrogens geom
_atom_sites_solution_primary direct
_atom_sites_solution_secondary difmap
_audit_creation_date 2015-09-07
_audit_creation_method
;
Olex2 1.2-beta
(compiled 2015.08.17 svn.r3210 for OlexSys, GUI svn.r5083)
;
_cell_angle_alpha 90
_cell_angle_beta 90
_cell_angle_gamma 90
_cell_formula_units_Z 8
_cell_length_a 10.0194(8)
_cell_length_b 14.8755(12)
_cell_length_c 33.308(2)
_cell_measurement_reflns_used 5083
_cell_measurement_temperature 120
_cell_measurement_theta_max 25.20
_cell_measurement_theta_min 2.45
_cell_volume 4964.3(6)
_computing_cell_refinement 'SAINT v7.46A (Bruker, 2008)'
_computing_data_collection 'SMART v5.625 (Bruker, 2001)'
_computing_data_reduction 'SAINT v7.46A (Bruker, 2008)'
_computing_molecular_graphics 'Olex2 (Dolomanov et al., 2009)'
_computing_publication_material 'Olex2 (Dolomanov et al., 2009)'
_computing_structure_refinement 'SHELXL 2014/7 multi-CPU version (Sheldrick, 2008, 2015)'
_computing_structure_solution 'SHELXS 2013/1 (Sheldrick, 2008, 2015)'
_diffrn_ambient_temperature 120
_diffrn_detector 'CCD area detector'
_diffrn_detector_area_resol_mean 5.6
_diffrn_detector_type 'Bruker SMART CCD 6000 area detector'
_diffrn_measured_fraction_theta_full 0.995
_diffrn_measured_fraction_theta_max 0.995
_diffrn_measurement_device 'three-circle diffractometer'
_diffrn_measurement_device_type 'Bruker SMART CCD 6000 area detector'
_diffrn_measurement_method '\w scans'
_diffrn_radiation_monochromator 'Parallel, graphite'
_diffrn_radiation_probe x-ray
_diffrn_radiation_type MoK\a
_diffrn_radiation_wavelength 0.71073
_diffrn_reflns_av_R_equivalents 0.0876
_diffrn_reflns_av_unetI/netI 0.0701
_diffrn_reflns_laue_measured_fraction_full 0.995
_diffrn_reflns_laue_measured_fraction_max 0.995
_diffrn_reflns_limit_h_max 11
_diffrn_reflns_limit_h_min -11
_diffrn_reflns_limit_k_max 17
_diffrn_reflns_limit_k_min -17
_diffrn_reflns_limit_l_max 39
_diffrn_reflns_limit_l_min -39
_diffrn_reflns_number 41354
_diffrn_reflns_point_group_measured_fraction_full 0.995
_diffrn_reflns_point_group_measured_fraction_max 0.995
_diffrn_reflns_theta_full 25.000
_diffrn_reflns_theta_max 25.000
_diffrn_reflns_theta_min 1.836
_diffrn_source 'sealed X-ray tube'
_diffrn_source_current 35.0
_diffrn_source_power 1.75
_diffrn_source_target Mo
_diffrn_source_voltage 50.0
_exptl_absorpt_coefficient_mu 0.555
_exptl_absorpt_correction_T_max 0.7347
_exptl_absorpt_correction_T_min 0.6229
_exptl_absorpt_correction_type multi-scan
_exptl_absorpt_process_details
;
SADABS-2009/1 (Bruker,2010) was used for absorption correction.
wR2(int) was 0.0794 before and 0.0669 after correction.
The Ratio of minimum to maximum transmission is 0.8478.
The \l/2 correction factor is 0.0015.
;
_exptl_crystal_colour purple
_exptl_crystal_density_diffrn 1.310
_exptl_crystal_density_method 'not measured'
_exptl_crystal_description plate
_exptl_crystal_F_000 2048
_exptl_crystal_size_max 0.22
_exptl_crystal_size_mid 0.2
_exptl_crystal_size_min 0.03
_refine_diff_density_max 0.664
_refine_diff_density_min -0.392
_refine_diff_density_rms 0.068
_refine_ls_abs_structure_details
;
 Flack x determined using 2426 quotients [(I+)-(I-)]/[(I+)+(I-)]
 (Parsons, Flack and Wagner, Acta Cryst. B69 (2013) 249-259).
 By classical fit to all intensities, x = 0.008(33). 
 Hooft parameter y = 0.009(14). 
;
_refine_ls_abs_structure_Flack 0.026(14)
_refine_ls_extinction_method none
_refine_ls_goodness_of_fit_ref 1.021
_refine_ls_hydrogen_treatment constr
_refine_ls_matrix_type full
_refine_ls_number_parameters 573
_refine_ls_number_reflns 8695
_refine_ls_number_restraints 6
_refine_ls_restrained_S_all 1.024
_refine_ls_R_factor_all 0.0790
_refine_ls_R_factor_gt 0.0527
_refine_ls_shift/su_max 0.001
_refine_ls_shift/su_mean 0.000
_refine_ls_structure_factor_coef Fsqd
_refine_ls_weighting_details 'w=1/[\s^2^(Fo^2^)+(0.0560P)^2^+4.0370P] where P=(Fo^2^+2Fc^2^)/3'
_refine_ls_weighting_scheme calc
_refine_ls_wR_factor_gt 0.1137
_refine_ls_wR_factor_ref 0.1274
_reflns_Friedel_coverage 0.785
_reflns_friedel_fraction_full 0.995
_reflns_friedel_fraction_max 0.995
_reflns_number_gt 6725
_reflns_number_total 8695
_reflns_threshold_expression 'I > 2\s(I)'
_cod_data_source_file cs5b02106_si_002.cif
_cod_data_source_block 9
_cod_depositor_comments 'Adding full bibliography for 4513677--4513678.cif.'
_cod_original_cell_volume 4964.3(7)
_cod_database_code 4513677
_shelx_space_group_comment
;
The symmetry employed for this shelxl refinement is uniquely defined
by the following loop, which should always be used as a source of
symmetry information in preference to the above space-group names.
They are only intended as comments.
;
_olex2_refinement_description
;
1. Fixed Uiso
 At 1.2 times of:
  All C(H) groups, All C(H,H) groups
 At 1.5 times of:
  All C(H,H,H) groups
2. Restrained distances
 C24"-C26" \\sim C24'-C26'
 with sigma of 0.02
 C25'-C20' \\sim C25"-C20"
 with sigma of 0.02
 C8"-C6' \\sim C8'-C6'
 with sigma of 0.02
3. Restrained planarity
 C18', C17', C16", C15", C14", C13'
 with sigma of 0.1
4. Uiso/Uaniso restraints and constraints
Uiso(C19") = Uiso(C19')
Uiso(C24") = Uiso(C24')
Uiso(C23") = Uiso(C23')
Uanis(C22") = Uanis(C22')
Uiso(C21") = Uiso(C21')
Uiso(C20") = Uiso(C20')
Uiso(C26") = Uiso(C26')
Uiso(C25') = Uiso(C25")
Uanis(C8') = Uanis(C8")
Uiso(C9") = Uiso(C9')
Uanis(C10") = Uanis(C10')
Uanis(C11') = Uanis(C11")
5. Others
 Uiso(H7A)=Uiso(H7B)=Uiso(H7C)=FVAR(1)
 Uiso(H10G)=Uiso(H10H)=Uiso(H10I)=FVAR(2)
 Uiso(H11G)=Uiso(H11H)=Uiso(H11I)=FVAR(3)
 Uiso(H25G)=Uiso(H25H)=Uiso(H25I)=FVAR(4)
 Uiso(H26G)=Uiso(H26H)=Uiso(H26I)=FVAR(5)
 Uiso(H8AA)=Uiso(H8AB)=Uiso(H8AC)=Uiso(H8BD)=Uiso(H8BE)=Uiso(H8BF)=FVAR(6)
 Sof(C22")=Sof(H22")=Sof(C23")=Sof(H23")=Sof(C24")=Sof(C19")=Sof(C20")=
 Sof(C21")=Sof(H21")=Sof(C25")=Sof(H25D)=Sof(H25E)=Sof(H25F)=Sof(C26")=
 Sof(H26D)=Sof(H26E)=Sof(H26F)=1-FVAR(7)
 Sof(C22')=Sof(H22')=Sof(C23')=Sof(H23')=Sof(C24')=Sof(C19')=Sof(C20')=
 Sof(C21')=Sof(H21')=Sof(C25')=Sof(H25A)=Sof(H25B)=Sof(H25C)=Sof(C26')=
 Sof(H26A)=Sof(H26B)=Sof(H26C)=FVAR(7)
 Fixed Sof: H8AA(0.5) H8AB(0.5) H8AC(0.5) H8BD(0.5) H8BE(0.5) H8BF(0.5)
 H6'A(0.4) H6'(0.6) H17A(0.25) H17'(0.75) C8'(0.6) H8'A(0.6) H8'B(0.6)
 H8'C(0.6) C9'(0.6) H9'(0.6) C10'(0.6) H10A(0.6) H10B(0.6) H10C(0.6) C11'(0.6)
 H11A(0.6) H11B(0.6) H11C(0.6) C14"(0.25) H14"(0.25) C15"(0.25) H15"(0.25)
 C16"(0.25) H16"(0.25) C8"(0.4) H8"A(0.4) H8"B(0.4) H8"C(0.4) C9"(0.4) H9"(0.4)
 C10"(0.4) H10D(0.4) H10E(0.4) H10F(0.4) C11"(0.4) H11D(0.4) H11E(0.4)
 H11F(0.4) C14'(0.75) H14'(0.75) C15'(0.75) H15'(0.75) C16'(0.75) H16'(0.75)
6.a Riding coordinates:
 C8(H8AA,H8AB,H8AC,H8BD,H8BE,H8BF)
6.b Ternary CH refined with riding coordinates:
 C6(H6), C9(H9), C6'(H6'A), C6'(H6'), C9'(H9'), C9"(H9")
6.c Me refined with riding coordinates:
 C7'(H7'A,H7'B,H7'C), C8'(H8'A,H8'B,H8'C), C10'(H10A,H10B,H10C), C11'(H11A,
 H11B,H11C), C25'(H25A,H25B,H25C), C26'(H26A,H26B,H26C), C8"(H8"A,H8"B,H8"C),
 C10"(H10D,H10E,H10F), C11"(H11D,H11E,H11F), C25"(H25D,H25E,H25F), C26"(H26D,
 H26E,H26F)
6.d Aromatic/amide H refined with riding coordinates:
 C14(H14), C15(H15), C16(H16), C17(H17), C18(H18), C21(H21), C22(H22),
 C23(H23), C17'(H17A), C17'(H17'), C18'(H18'), C14"(H14"), C15"(H15"),
 C16"(H16"), C22'(H22'), C23'(H23'), C21'(H21'), C14'(H14'), C15'(H15'),
 C16'(H16'), C22"(H22"), C23"(H23"), C21"(H21")
6.e Fitted hexagon refined as free rotating group:
 C22'(C23',C24',C19',C20',C21'), C22"(C23",C24",C19",C20",C21")
6.f Idealised Me refined as rotating group:
 C7(H7A,H7B,H7C), C10(H10G,H10H,H10I), C11(H11G,H11H,H11I), C25(H25G,H25H,
 H25I), C26(H26G,H26H,H26I)
;
_shelx_shelxl_version_number 2014/7

loop_
_space_group_symop_operation_xyz
'x, y, z'
'-x+1/2, -y, z+1/2'
'x+1/2, -y+1/2, -z'
'-x, y+1/2, -z+1/2'

loop_
_atom_site_label
_atom_site_type_symbol
_atom_site_fract_x
_atom_site_fract_y
_atom_site_fract_z
_atom_site_U_iso_or_equiv
_atom_site_adp_type
_atom_site_occupancy
_atom_site_site_symmetry_order
_atom_site_calc_flag
_atom_site_refinement_flags_posn
_atom_site_refinement_flags_occupancy
_atom_site_disorder_assembly
_atom_site_disorder_group
Cr Cr 0.59991(10) 0.56908(7) 0.54912(3) 0.0249(3) Uani 1 1 d . . . .
P P 0.64028(17) 0.50792(13) 0.48406(5) 0.0280(4) Uani 1 1 d . . . .
O1 O 0.4760(5) 0.6276(4) 0.62677(15) 0.0469(14) Uani 1 1 d . . . .
O2 O 0.7376(5) 0.4287(3) 0.60017(14) 0.0376(12) Uani 1 1 d . . . .
O3 O 0.8531(5) 0.6709(3) 0.56521(15) 0.0430(13) Uani 1 1 d . . . .
O4 O 0.5073(6) 0.7526(4) 0.52129(16) 0.0472(14) Uani 1 1 d . . . .
N N 0.4397(5) 0.4864(4) 0.52618(15) 0.0229(12) Uani 1 1 d . . . .
C1 C 0.5220(7) 0.6037(4) 0.5971(2) 0.0313(16) Uani 1 1 d . . . .
C2 C 0.6824(7) 0.4768(5) 0.57899(19) 0.0284(15) Uani 1 1 d . . . .
C3 C 0.7552(7) 0.6313(5) 0.55906(19) 0.0308(16) Uani 1 1 d . . . .
C4 C 0.5362(7) 0.6799(5) 0.5290(2) 0.0334(16) Uani 1 1 d . . . .
C6 C 0.6403(9) 0.5693(6) 0.4357(2) 0.049(2) Uani 1 1 d . . . .
H6 H 0.6562 0.5258 0.4132 0.059 Uiso 1 1 calc R . . .
C7 C 0.5180(10) 0.6165(7) 0.4287(3) 0.068(3) Uani 1 1 d . . . .
H7A H 0.4435 0.5738 0.4288 0.13(3) Uiso 1 1 calc GR . . .
H7B H 0.5221 0.6467 0.4025 0.13(3) Uiso 1 1 calc GR . . .
H7C H 0.5047 0.6613 0.4498 0.13(3) Uiso 1 1 calc GR . . .
C8 C 0.7575(12) 0.6374(8) 0.4376(3) 0.097(4) Uani 1 1 d . . . .
H8AA H 0.8412 0.6052 0.4425 0.29(8) Uiso 0.5 1 d R P A 1
H8AB H 0.7635 0.6699 0.4120 0.29(8) Uiso 0.5 1 d R P A 1
H8AC H 0.7416 0.6803 0.4594 0.29(8) Uiso 0.5 1 d R P A 1
H8BD H 0.7230 0.6984 0.4335 0.29(8) Uiso 0.5 1 d R P B 2
H8BE H 0.8007 0.6337 0.4639 0.29(8) Uiso 0.5 1 d R P B 2
H8BF H 0.8226 0.6233 0.4165 0.29(8) Uiso 0.5 1 d R P B 2
C9 C 0.7600(7) 0.4129(6) 0.4764(2) 0.044(2) Uani 1 1 d . . . .
H9 H 0.7642 0.3976 0.4472 0.053 Uiso 1 1 calc R . . .
C10 C 0.7218(9) 0.3291(6) 0.5003(2) 0.059(3) Uani 1 1 d . . . .
H10G H 0.7074 0.3454 0.5285 0.085(18) Uiso 1 1 calc GR . . .
H10H H 0.7939 0.2847 0.4985 0.085(18) Uiso 1 1 calc GR . . .
H10I H 0.6397 0.3034 0.4892 0.085(18) Uiso 1 1 calc GR . . .
C11 C 0.8961(9) 0.4414(7) 0.4906(3) 0.071(3) Uani 1 1 d . . . .
H11G H 0.9277 0.4918 0.4742 0.076(17) Uiso 1 1 calc GR . . .
H11H H 0.9583 0.3909 0.4881 0.076(17) Uiso 1 1 calc GR . . .
H11I H 0.8910 0.4601 0.5188 0.076(17) Uiso 1 1 calc GR . . .
C12 C 0.4734(6) 0.4591(4) 0.49083(18) 0.0220(14) Uani 1 1 d . . . .
C13 C 0.3938(6) 0.4058(4) 0.46146(17) 0.0233(14) Uani 1 1 d . . . .
C14 C 0.4606(8) 0.3635(7) 0.4309(3) 0.069(3) Uani 1 1 d . . . .
H14 H 0.5552 0.3669 0.4299 0.083 Uiso 1 1 calc R . . .
C15 C 0.3930(8) 0.3158(7) 0.4012(3) 0.072(3) Uani 1 1 d . . . .
H15 H 0.4417 0.2865 0.3805 0.086 Uiso 1 1 calc R . . .
C16 C 0.2595(7) 0.3111(5) 0.4017(2) 0.0412(18) Uani 1 1 d . . . .
H16 H 0.2135 0.2759 0.3823 0.049 Uiso 1 1 calc R . . .
C17 C 0.1901(8) 0.3571(6) 0.4302(2) 0.051(2) Uani 1 1 d . . . .
H17 H 0.0953 0.3575 0.4295 0.061 Uiso 1 1 calc R . . .
C18 C 0.2567(7) 0.4034(6) 0.4603(2) 0.043(2) Uani 1 1 d . . . .
H18 H 0.2068 0.4339 0.4803 0.051 Uiso 1 1 calc R . . .
C19 C 0.3176(6) 0.4614(4) 0.54610(18) 0.0250(14) Uani 1 1 d . . . .
C20 C 0.3088(6) 0.3771(4) 0.56486(18) 0.0268(15) Uani 1 1 d . . . .
C21 C 0.1913(7) 0.3551(5) 0.58432(19) 0.0362(17) Uani 1 1 d . . . .
H21 H 0.1831 0.2981 0.5969 0.043 Uiso 1 1 calc R . . .
C22 C 0.0858(7) 0.4149(6) 0.5856(2) 0.046(2) Uani 1 1 d . . . .
H22 H 0.0052 0.3991 0.5989 0.055 Uiso 1 1 calc R . . .
C23 C 0.0984(7) 0.4965(6) 0.5677(2) 0.0440(19) Uani 1 1 d . . . .
H23 H 0.0255 0.5373 0.5689 0.053 Uiso 1 1 calc R . . .
C24 C 0.2132(7) 0.5225(5) 0.5479(2) 0.0350(16) Uani 1 1 d . . . .
C25 C 0.4248(6) 0.3131(5) 0.56527(19) 0.0314(16) Uani 1 1 d . . . .
H25G H 0.4476 0.2963 0.5377 0.037(11) Uiso 1 1 calc GR . . .
H25H H 0.4006 0.2590 0.5805 0.037(11) Uiso 1 1 calc GR . . .
H25I H 0.5018 0.3421 0.5780 0.037(11) Uiso 1 1 calc GR . . .
C26 C 0.2212(8) 0.6128(6) 0.5279(3) 0.056(2) Uani 1 1 d . . . .
H26G H 0.2837 0.6512 0.5427 0.058(14) Uiso 1 1 calc GR . . .
H26H H 0.1327 0.6408 0.5277 0.058(14) Uiso 1 1 calc GR . . .
H26I H 0.2527 0.6054 0.5002 0.058(14) Uiso 1 1 calc GR . . .
Cr' Cr 0.80709(12) 0.69212(7) 0.78813(3) 0.0305(3) Uani 1 1 d . . . .
P' P 0.63091(19) 0.79138(12) 0.76729(5) 0.0311(4) Uani 1 1 d . . . .
O1' O 1.0620(7) 0.5872(4) 0.7890(2) 0.076(2) Uani 1 1 d . . . .
O2' O 0.9915(6) 0.8324(4) 0.82482(15) 0.0474(14) Uani 1 1 d . . . .
O3' O 0.7382(6) 0.6409(4) 0.87231(15) 0.0568(16) Uani 1 1 d . . . .
O4' O 0.6574(6) 0.5173(4) 0.77711(18) 0.0619(17) Uani 1 1 d . . . .
N' N 0.8228(6) 0.7375(4) 0.72689(15) 0.0339(14) Uani 1 1 d . . . .
C1' C 0.9625(9) 0.6263(5) 0.7880(3) 0.048(2) Uani 1 1 d . . . .
C2' C 0.9163(8) 0.7848(5) 0.8090(2) 0.0338(17) Uani 1 1 d . . . .
C3' C 0.7657(8) 0.6632(5) 0.8400(2) 0.0385(19) Uani 1 1 d . . . .
C4' C 0.7112(8) 0.5868(5) 0.7781(2) 0.0426(19) Uani 1 1 d . . . .
C6' C 0.4553(8) 0.7593(6) 0.7551(3) 0.057(2) Uani 1 1 d D . . .
H6'A H 0.3962 0.8108 0.7475 0.068 Uiso 0.4 1 calc R P C 2
H6' H 0.4222 0.8106 0.7384 0.068 Uiso 0.6 1 calc R P D 1
C7' C 0.4483(10) 0.6825(7) 0.7279(3) 0.075(3) Uani 1 1 d . . . .
H7'A H 0.5116 0.6911 0.7058 0.113 Uiso 1 1 calc R . . .
H7'B H 0.4711 0.6275 0.7425 0.113 Uiso 1 1 calc R . . .
H7'C H 0.3577 0.6773 0.7171 0.113 Uiso 1 1 calc R . . .
C12' C 0.7222(7) 0.7899(4) 0.71914(18) 0.0274(15) Uani 1 1 d . . . .
C13' C 0.6860(7) 0.8340(4) 0.6807(2) 0.0337(16) Uani 1 1 d . . . .
C17' C 0.6856(8) 0.8442(5) 0.6084(2) 0.0415(18) Uani 1 1 d . . . .
H17A H 0.6861 0.8160 0.5828 0.050 Uiso 0.25 1 calc R P E 2
H17' H 0.7218 0.8243 0.5836 0.050 Uiso 0.75 1 calc R P F 1
C18' C 0.7229(7) 0.8012(5) 0.64387(19) 0.0344(16) Uani 1 1 d . . . .
H18' H 0.7752 0.7480 0.6425 0.041 Uiso 1 1 calc R . . .
C8' C 0.363(2) 0.7613(15) 0.7930(6) 0.094(7) Uani 0.6 1 d D P G 1
H8'A H 0.3792 0.8168 0.8081 0.141 Uiso 0.6 1 calc R P G 1
H8'B H 0.2693 0.7592 0.7846 0.141 Uiso 0.6 1 calc R P G 1
H8'C H 0.3828 0.7093 0.8101 0.141 Uiso 0.6 1 calc R P G 1
C9' C 0.6257(12) 0.9147(8) 0.7826(3) 0.025(2) Uiso 0.6 1 d . P H 1
H9' H 0.5426 0.9419 0.7713 0.030 Uiso 0.6 1 calc R P H 1
C10' C 0.738(2) 0.9676(12) 0.7692(5) 0.058(5) Uani 0.6 1 d . P H 1
H10A H 0.7432 0.9657 0.7398 0.088 Uiso 0.6 1 calc R P H 1
H10B H 0.7272 1.0300 0.7780 0.088 Uiso 0.6 1 calc R P H 1
H10C H 0.8207 0.9430 0.7806 0.088 Uiso 0.6 1 calc R P H 1
C11' C 0.614(2) 0.9162(16) 0.8303(6) 0.074(7) Uani 0.6 1 d . P H 1
H11A H 0.5377 0.8800 0.8387 0.112 Uiso 0.6 1 calc R P H 1
H11B H 0.6962 0.8913 0.8420 0.112 Uiso 0.6 1 calc R P H 1
H11C H 0.6026 0.9783 0.8395 0.112 Uiso 0.6 1 calc R P H 1
C14" C 0.672(4) 0.931(3) 0.6860(12) 0.062(10) Uiso 0.25 1 d . P I 2
H14" H 0.6822 0.9597 0.7113 0.074 Uiso 0.25 1 calc R P I 2
C15" C 0.644(4) 0.978(3) 0.6502(11) 0.058(9) Uiso 0.25 1 d . P I 2
H15" H 0.6218 1.0396 0.6512 0.069 Uiso 0.25 1 calc R P I 2
C16" C 0.647(3) 0.935(3) 0.6150(13) 0.042(12) Uiso 0.25 1 d . P I 2
H16" H 0.6202 0.9689 0.5921 0.051 Uiso 0.25 1 calc R P I 2
C22' C 1.1638(11) 0.6948(10) 0.6551(4) 0.050(5) Uani 0.460(10) 1 d . P J 1
H22' H 1.2408 0.6830 0.6393 0.059 Uiso 0.460(10) 1 calc R P J 1
C23' C 1.0661(13) 0.6292(8) 0.6594(3) 0.040(3) Uiso 0.460(10) 1 d G P J 1
H23' H 1.0763 0.5726 0.6466 0.048 Uiso 0.460(10) 1 calc R P J 1
C24' C 0.9534(11) 0.6465(7) 0.6825(3) 0.026(2) Uiso 0.460(10) 1 d DG P J 1
C19' C 0.9385(9) 0.7294(8) 0.7013(3) 0.028(2) Uiso 0.460(10) 1 d G P J 1
C20' C 1.0362(11) 0.7950(7) 0.6969(3) 0.036(2) Uiso 0.460(10) 1 d DG P J 1
C21' C 1.1489(10) 0.7777(9) 0.6738(4) 0.047(3) Uiso 0.460(10) 1 d G P J 1
H21' H 1.2157 0.8225 0.6709 0.057 Uiso 0.460(10) 1 calc R P J 1
C25' C 1.018(2) 0.8855(12) 0.7162(6) 0.049(3) Uiso 0.460(10) 1 d D P J 1
H25A H 0.9345 0.8864 0.7313 0.074 Uiso 0.460(10) 1 calc R P J 1
H25B H 1.0931 0.8971 0.7345 0.074 Uiso 0.460(10) 1 calc R P J 1
H25C H 1.0163 0.9321 0.6954 0.074 Uiso 0.460(10) 1 calc R P J 1
C26' C 0.8516(18) 0.5733(11) 0.6845(5) 0.037(3) Uiso 0.460(10) 1 d D P J 1
H26A H 0.8830 0.5212 0.6692 0.055 Uiso 0.460(10) 1 calc R P J 1
H26B H 0.8375 0.5558 0.7126 0.055 Uiso 0.460(10) 1 calc R P J 1
H26C H 0.7673 0.5948 0.6731 0.055 Uiso 0.460(10) 1 calc R P J 1
C8" C 0.405(3) 0.703(2) 0.7920(9) 0.094(7) Uani 0.4 1 d D P G 2
H8"A H 0.4002 0.7412 0.8158 0.141 Uiso 0.4 1 calc R P G 2
H8"B H 0.3159 0.6784 0.7862 0.141 Uiso 0.4 1 calc R P G 2
H8"C H 0.4668 0.6529 0.7970 0.141 Uiso 0.4 1 calc R P G 2
C9" C 0.5909(18) 0.8964(12) 0.7887(6) 0.025(2) Uiso 0.4 1 d . P H 2
H9" H 0.5279 0.9285 0.7704 0.030 Uiso 0.4 1 calc R P H 2
C10" C 0.731(3) 0.954(2) 0.7909(8) 0.058(5) Uani 0.4 1 d . P H 2
H10D H 0.7727 0.9555 0.7643 0.088 Uiso 0.4 1 calc R P H 2
H10E H 0.7126 1.0153 0.7999 0.088 Uiso 0.4 1 calc R P H 2
H10F H 0.7924 0.9249 0.8100 0.088 Uiso 0.4 1 calc R P H 2
C11" C 0.537(4) 0.896(3) 0.8270(11) 0.074(7) Uani 0.4 1 d . P H 2
H11D H 0.4533 0.8627 0.8270 0.112 Uiso 0.4 1 calc R P H 2
H11E H 0.6004 0.8679 0.8456 0.112 Uiso 0.4 1 calc R P H 2
H11F H 0.5206 0.9584 0.8355 0.112 Uiso 0.4 1 calc R P H 2
C14' C 0.5889(12) 0.9014(7) 0.6801(3) 0.045(3) Uani 0.75 1 d . P I 1
H14' H 0.5494 0.9197 0.7047 0.053 Uiso 0.75 1 calc R P I 1
C15' C 0.5478(12) 0.9428(8) 0.6444(3) 0.051(3) Uani 0.75 1 d . P I 1
H15' H 0.4850 0.9907 0.6448 0.061 Uiso 0.75 1 calc R P I 1
C16' C 0.5999(13) 0.9129(8) 0.6088(3) 0.042(3) Uani 0.75 1 d . P I 1
H16' H 0.5750 0.9410 0.5843 0.050 Uiso 0.75 1 calc R P I 1
C22" C 1.1264(9) 0.6492(9) 0.6521(3) 0.050(5) Uani 0.540(10) 1 d . P J 2
H22" H 1.1985 0.6302 0.6356 0.059 Uiso 0.540(10) 1 calc R P J 2
C23" C 1.0182(11) 0.5925(7) 0.6584(3) 0.040(3) Uiso 0.540(10) 1 d G P J 2
H23" H 1.0164 0.5347 0.6464 0.048 Uiso 0.540(10) 1 calc R P J 2
C24" C 0.9127(9) 0.6204(6) 0.6825(3) 0.026(2) Uiso 0.540(10) 1 d DG P J 2
C19" C 0.9154(8) 0.7051(6) 0.7002(3) 0.028(2) Uiso 0.540(10) 1 d G P J 2
C20" C 1.0236(10) 0.7618(6) 0.6938(3) 0.036(2) Uiso 0.540(10) 1 d DG P J 2
C21" C 1.1291(8) 0.7339(8) 0.6697(3) 0.047(3) Uiso 0.540(10) 1 d G P J 2
H21" H 1.2030 0.7726 0.6654 0.057 Uiso 0.540(10) 1 calc R P J 2
C25" C 1.0329(19) 0.8549(11) 0.7111(6) 0.049(3) Uiso 0.540(10) 1 d D P J 2
H25D H 0.9536 0.8671 0.7274 0.074 Uiso 0.540(10) 1 calc R P J 2
H25E H 1.1129 0.8594 0.7279 0.074 Uiso 0.540(10) 1 calc R P J 2
H25F H 1.0384 0.8988 0.6892 0.074 Uiso 0.540(10) 1 calc R P J 2
C26" C 0.7923(15) 0.5581(9) 0.6885(4) 0.037(3) Uiso 0.540(10) 1 d D P J 2
H26D H 0.7271 0.5874 0.7061 0.055 Uiso 0.540(10) 1 calc R P J 2
H26E H 0.7509 0.5454 0.6625 0.055 Uiso 0.540(10) 1 calc R P J 2
H26F H 0.8220 0.5017 0.7008 0.055 Uiso 0.540(10) 1 calc R P J 2

loop_
_atom_site_aniso_label
_atom_site_aniso_U_11
_atom_site_aniso_U_22
_atom_site_aniso_U_33
_atom_site_aniso_U_23
_atom_site_aniso_U_13
_atom_site_aniso_U_12
Cr 0.0241(5) 0.0306(6) 0.0202(5) -0.0046(5) -0.0013(4) 0.0014(5)
P 0.0222(9) 0.0418(11) 0.0198(8) -0.0052(7) 0.0006(7) -0.0024(8)
O1 0.057(4) 0.054(4) 0.030(3) -0.012(3) 0.015(3) 0.001(3)
O2 0.040(3) 0.038(3) 0.035(3) 0.000(2) -0.012(2) 0.008(3)
O3 0.035(3) 0.037(3) 0.057(3) -0.008(2) -0.006(2) -0.004(3)
O4 0.060(4) 0.032(3) 0.049(3) 0.008(3) 0.005(3) 0.003(3)
N 0.017(3) 0.030(3) 0.022(3) 0.000(2) -0.001(2) 0.005(2)
C1 0.032(4) 0.024(4) 0.037(4) -0.002(3) -0.003(3) 0.000(3)
C2 0.025(4) 0.035(4) 0.025(3) -0.008(3) 0.001(3) -0.005(3)
C3 0.034(4) 0.031(4) 0.028(4) -0.003(3) -0.002(3) 0.006(3)
C4 0.034(4) 0.042(5) 0.024(4) 0.003(3) 0.002(3) -0.004(4)
C6 0.058(5) 0.052(5) 0.036(4) 0.007(4) 0.003(4) -0.015(5)
C7 0.064(7) 0.075(7) 0.064(6) 0.019(5) 0.008(5) -0.008(6)
C8 0.084(8) 0.112(9) 0.095(9) 0.050(7) -0.003(6) -0.045(7)
C9 0.024(4) 0.064(6) 0.044(4) -0.028(4) 0.008(3) -0.003(4)
C10 0.073(6) 0.070(6) 0.035(4) -0.003(4) 0.005(4) 0.040(5)
C11 0.039(5) 0.081(7) 0.092(7) -0.030(6) 0.003(5) 0.006(5)
C12 0.015(3) 0.028(4) 0.023(3) 0.001(3) 0.002(3) 0.006(3)
C13 0.026(3) 0.023(3) 0.021(3) -0.002(2) -0.004(3) 0.002(3)
C14 0.026(4) 0.108(8) 0.073(6) -0.061(6) -0.006(4) 0.004(5)
C15 0.038(5) 0.101(8) 0.078(6) -0.064(6) -0.005(5) 0.006(5)
C16 0.041(4) 0.046(5) 0.036(4) -0.010(4) -0.007(3) -0.017(4)
C17 0.032(4) 0.088(6) 0.033(4) -0.014(4) -0.006(3) -0.005(5)
C18 0.024(4) 0.074(6) 0.030(4) -0.014(4) 0.000(3) 0.003(4)
C19 0.020(3) 0.039(4) 0.016(3) -0.008(3) 0.002(3) 0.004(3)
C20 0.023(3) 0.033(4) 0.024(3) -0.003(3) -0.001(3) 0.006(3)
C21 0.032(4) 0.052(5) 0.025(4) 0.009(3) -0.003(3) -0.003(4)
C22 0.022(4) 0.078(6) 0.038(4) 0.015(4) 0.009(3) 0.004(4)
C23 0.027(4) 0.068(6) 0.038(4) 0.001(4) 0.006(3) 0.022(4)
C24 0.026(4) 0.041(4) 0.037(4) -0.003(3) 0.002(3) 0.012(3)
C25 0.025(4) 0.036(4) 0.033(4) -0.001(3) -0.001(3) 0.001(3)
C26 0.035(5) 0.051(5) 0.083(6) 0.012(5) 0.003(4) 0.021(4)
Cr' 0.0474(7) 0.0232(5) 0.0208(5) -0.0012(4) -0.0052(5) 0.0003(5)
P' 0.0390(11) 0.0332(10) 0.0210(8) -0.0019(7) 0.0000(8) -0.0006(8)
O1' 0.068(4) 0.058(4) 0.103(5) -0.018(4) -0.025(4) 0.024(4)
O2' 0.057(4) 0.049(4) 0.036(3) -0.008(3) -0.012(3) -0.010(3)
O3' 0.085(4) 0.064(4) 0.022(3) 0.014(3) -0.003(3) -0.012(3)
O4' 0.072(4) 0.035(3) 0.079(4) 0.004(3) -0.025(3) -0.010(3)
N' 0.053(4) 0.030(3) 0.019(3) -0.003(2) -0.004(3) -0.005(3)
C1' 0.061(6) 0.037(5) 0.045(5) -0.006(4) -0.010(4) 0.011(4)
C2' 0.042(4) 0.034(4) 0.025(3) 0.008(3) -0.001(3) 0.014(4)
C3' 0.055(5) 0.029(4) 0.032(4) 0.000(3) -0.008(4) -0.001(4)
C4' 0.054(5) 0.034(4) 0.040(4) 0.005(3) -0.019(4) 0.002(4)
C6' 0.041(5) 0.065(6) 0.064(6) 0.002(5) 0.012(4) -0.020(5)
C7' 0.058(6) 0.068(7) 0.099(8) -0.004(6) -0.029(5) -0.006(5)
C12' 0.034(4) 0.022(3) 0.026(3) -0.002(3) 0.002(3) 0.002(3)
C13' 0.034(4) 0.034(4) 0.033(4) 0.011(3) 0.003(3) 0.007(3)
C17' 0.048(5) 0.045(5) 0.032(4) 0.006(3) -0.008(3) 0.004(4)
C18' 0.043(4) 0.030(4) 0.030(4) 0.001(3) -0.012(3) 0.006(4)
C8' 0.060(13) 0.12(2) 0.102(10) 0.015(15) 0.042(10) -0.015(12)
C10' 0.080(8) 0.027(7) 0.069(13) -0.015(10) -0.039(13) 0.015(6)
C11' 0.12(2) 0.071(13) 0.033(6) -0.023(7) -0.020(14) 0.037(16)
C22' 0.039(9) 0.073(13) 0.037(5) 0.007(8) 0.004(5) 0.029(9)
C8" 0.060(13) 0.12(2) 0.102(10) 0.015(15) 0.042(10) -0.015(12)
C10" 0.080(8) 0.027(7) 0.069(13) -0.015(10) -0.039(13) 0.015(6)
C11" 0.12(2) 0.071(13) 0.033(6) -0.023(7) -0.020(14) 0.037(16)
C14' 0.048(7) 0.058(7) 0.028(5) 0.009(5) 0.005(5) 0.028(6)
C15' 0.054(7) 0.054(7) 0.043(6) 0.014(5) -0.004(5) 0.027(6)
C16' 0.050(7) 0.051(8) 0.025(6) 0.012(5) -0.009(5) -0.003(7)
C22" 0.039(9) 0.073(13) 0.037(5) 0.007(8) 0.004(5) 0.029(9)

loop_
_atom_type_symbol
_atom_type_description
_atom_type_scat_dispersion_real
_atom_type_scat_dispersion_imag
_atom_type_scat_source
C C 0.0033 0.0016 'International Tables Vol C Tables 4.2.6.8 and 6.1.1.4'
H H 0.0000 0.0000 'International Tables Vol C Tables 4.2.6.8 and 6.1.1.4'
Cr Cr 0.3209 0.6236 'International Tables Vol C Tables 4.2.6.8 and 6.1.1.4'
N N 0.0061 0.0033 'International Tables Vol C Tables 4.2.6.8 and 6.1.1.4'
O O 0.0106 0.0060 'International Tables Vol C Tables 4.2.6.8 and 6.1.1.4'
P P 0.1023 0.0942 'International Tables Vol C Tables 4.2.6.8 and 6.1.1.4'

loop_
_geom_angle_atom_site_label_1
_geom_angle_atom_site_label_2
_geom_angle_atom_site_label_3
_geom_angle
N Cr P 65.64(14)
C1 Cr P 164.2(2)
C1 Cr N 98.7(3)
C1 Cr C2 86.1(3)
C1 Cr C4 85.5(3)
C2 Cr P 97.3(2)
C2 Cr N 95.6(2)
C2 Cr C4 165.8(3)
C3 Cr P 102.2(2)
C3 Cr N 167.8(2)
C3 Cr C1 93.5(3)
C3 Cr C2 84.3(3)
C3 Cr C4 84.9(3)
C4 Cr P 93.9(2)
C4 Cr N 96.9(3)
C6 P Cr 127.1(3)
C6 P C9 104.7(4)
C9 P Cr 121.3(3)
C12 P Cr 83.4(2)
C12 P C6 107.5(3)
C12 P C9 107.6(3)
C12 N Cr 107.9(4)
C12 N C19 124.1(5)
C19 N Cr 127.9(4)
O1 C1 Cr 177.9(6)
O2 C2 Cr 171.8(6)
O3 C3 Cr 179.7(7)
O4 C4 Cr 170.2(6)
C7 C6 P 112.5(6)
C7 C6 C8 109.5(8)
C8 C6 P 106.6(6)
C10 C9 P 112.7(5)
C11 C9 P 109.0(6)
C11 C9 C10 107.1(8)
N C12 P 103.0(4)
N C12 C13 128.8(6)
C13 C12 P 128.1(4)
C14 C13 C12 118.1(6)
C14 C13 C18 117.0(6)
C18 C13 C12 124.6(6)
C13 C14 C15 121.6(7)
C16 C15 C14 120.2(7)
C15 C16 C17 119.5(7)
C16 C17 C18 120.6(7)
C13 C18 C17 121.0(7)
C20 C19 N 119.3(5)
C24 C19 N 119.4(6)
C24 C19 C20 121.3(6)
C19 C20 C25 121.5(6)
C21 C20 C19 118.3(6)
C21 C20 C25 120.2(6)
C22 C21 C20 120.9(7)
C23 C22 C21 119.3(7)
C22 C23 C24 122.5(7)
C19 C24 C26 121.8(6)
C23 C24 C19 117.7(7)
C23 C24 C26 120.5(7)
N' Cr' P' 65.65(17)
C1' Cr' P' 161.5(3)
C1' Cr' N' 95.9(3)
C1' Cr' C2' 84.2(3)
C1' Cr' C4' 89.3(4)
C2' Cr' P' 94.8(2)
C2' Cr' N' 94.4(3)
C3' Cr' P' 104.5(2)
C3' Cr' N' 170.1(3)
C3' Cr' C1' 93.9(4)
C3' Cr' C2' 87.4(3)
C3' Cr' C4' 81.7(3)
C4' Cr' P' 94.9(2)
C4' Cr' N' 97.5(3)
C4' Cr' C2' 167.0(3)
C6' P' Cr' 126.7(3)
C6' P' C9' 106.2(5)
C12' P' Cr' 83.1(2)
C12' P' C6' 105.9(3)
C12' P' C9' 105.0(4)
C9' P' Cr' 122.3(4)
C9" P' Cr' 126.4(6)
C9" P' C6' 95.8(7)
C9" P' C12' 118.4(6)
C12' N' Cr' 108.6(4)
C12' N' C19' 123.7(7)
C12' N' C19" 127.3(7)
C19' N' Cr' 126.3(6)
C19" N' Cr' 123.6(6)
O1' C1' Cr' 177.4(8)
O2' C2' Cr' 170.6(6)
O3' C3' Cr' 176.8(6)
O4' C4' Cr' 170.4(6)
C7' C6' P' 112.4(7)
C7' C6' C8' 119.2(11)
C7' C6' C8" 92.9(16)
C8' C6' P' 112.0(10)
C8" C6' P' 105.6(15)
N' C12' P' 102.7(4)
N' C12' C13' 128.8(6)
C13' C12' P' 128.5(5)
C18' C13' C12' 123.2(6)
C18' C13' C14" 119.1(17)
C18' C13' C14' 115.5(7)
C14" C13' C12' 110.8(17)
C14' C13' C12' 120.0(7)
C18' C17' C16" 112.3(18)
C16' C17' C18' 121.1(8)
C13' C18' C17' 121.5(7)
C10' C9' P' 114.8(10)
C10' C9' C11' 110.9(13)
C11' C9' P' 106.5(11)
C15" C14" C13' 114(3)
C16" C15" C14" 121(4)
C15" C16" C17' 126(4)
C23' C22' C21' 120.0
C22' C23' C24' 120.0
C23' C24' C26' 116.4(9)
C19' C24' C23' 120.0
C19' C24' C26' 123.6(9)
C24' C19' N' 115.2(7)
C24' C19' C20' 120.0
C20' C19' N' 124.6(7)
C19' C20' C25' 120.1(10)
C21' C20' C19' 120.0
C21' C20' C25' 119.9(10)
C20' C21' C22' 120.0
C10" C9" P' 106.5(14)
C11" C9" P' 117(2)
C11" C9" C10" 107(2)
C13' C14' C15' 122.2(9)
C16' C15' C14' 118.6(10)
C17' C16' C15' 120.2(9)
C23" C22" C21" 120.0
C24" C23" C22" 120.0
C23" C24" C19" 120.0
C23" C24" C26" 119.5(7)
C19" C24" C26" 120.5(7)
N' C19" C24" 125.4(6)
N' C19" C20" 114.4(6)
C24" C19" C20" 120.0
C19" C20" C25" 123.3(9)
C21" C20" C19" 120.0
C21" C20" C25" 116.7(9)
C20" C21" C22" 120.0

loop_
_geom_bond_atom_site_label_1
_geom_bond_atom_site_label_2
_geom_bond_distance
Cr P 2.3847(19)
Cr N 2.162(5)
Cr C1 1.853(7)
Cr C2 1.886(7)
Cr C3 1.840(8)
Cr C4 1.891(8)
P C6 1.852(7)
P C9 1.871(8)
P C12 1.837(6)
O1 C1 1.146(8)
O2 C2 1.147(8)
O3 C3 1.162(8)
O4 C4 1.149(9)
N C12 1.290(8)
N C19 1.441(8)
C6 C7 1.431(12)
C6 C8 1.553(13)
C9 C10 1.527(12)
C9 C11 1.504(11)
C12 C13 1.490(9)
C13 C14 1.372(10)
C13 C18 1.375(9)
C14 C15 1.393(11)
C15 C16 1.340(11)
C16 C17 1.362(10)
C17 C18 1.387(10)
C19 C20 1.403(9)
C19 C24 1.388(9)
C20 C21 1.383(9)
C20 C25 1.503(9)
C21 C22 1.383(10)
C22 C23 1.359(11)
C23 C24 1.382(10)
C24 C26 1.501(10)
Cr' P' 2.404(2)
Cr' N' 2.154(5)
Cr' C1' 1.839(9)
Cr' C2' 1.893(8)
Cr' C3' 1.828(8)
Cr' C4' 1.868(8)
P' C6' 1.869(9)
P' C12' 1.846(6)
P' C9' 1.905(12)
P' C9" 1.764(18)
O1' C1' 1.155(9)
O2' C2' 1.160(9)
O3' C3' 1.160(8)
O4' C4' 1.166(9)
N' C12' 1.300(8)
N' C19' 1.444(9)
N' C19" 1.373(8)
C6' C7' 1.459(13)
C6' C8' 1.567(16)
C6' C8" 1.58(2)
C12' C13' 1.484(9)
C13' C18' 1.371(10)
C13' C14" 1.46(4)
C13' C14' 1.397(11)
C17' C18' 1.394(9)
C17' C16" 1.43(4)
C17' C16' 1.335(14)
C9' C10' 1.45(2)
C9' C11' 1.59(2)
C14" C15" 1.41(5)
C15" C16" 1.33(5)
C22' C23' 1.3900
C22' C21' 1.3900
C23' C24' 1.3900
C24' C19' 1.3900
C24' C26' 1.494(16)
C19' C20' 1.3900
C20' C21' 1.3900
C20' C25' 1.503(17)
C9" C10" 1.65(4)
C9" C11" 1.38(4)
C14' C15' 1.403(14)
C15' C16' 1.369(15)
C22" C23" 1.3900
C22" C21" 1.3900
C23" C24" 1.3900
C24" C19" 1.3900
C24" C26" 1.535(14)
C19" C20" 1.3900
C20" C21" 1.3900
C20" C25" 1.502(15)
